data_7127594
loop_
_publ_author_name
'Schumann, Andr\'e'
'Bresien, Jonas'
'Fischer, Malte'
'Hering-Junghans, Christian'

_publ_section_title
;
 Aryl-substituted triarsiranes: synthesis and reactivity.
;
_journal_issue 8
_journal_name_full 'Chemical communications (Cambridge, England)'
_journal_page_first 1014
_journal_page_last 1017
_journal_paper_doi 10.1039/d0cc07533g
_journal_volume 57
_journal_year 2021
_chemical_formula_moiety 'C58 H60 As2 Ti, C6 D6'
_chemical_formula_sum 'C64 H60 As2 D6 Ti'
_chemical_formula_weight 1038.94
_space_group_crystal_system monoclinic
_space_group_IT_number 4
_space_group_name_Hall 'P 2yb'
_space_group_name_H-M_alt 'P 1 21 1'
_atom_sites_solution_hydrogens geom
_audit_creation_method SHELXL-2014/7
_audit_update_record
;
2020-11-02 deposited with the CCDC.	2020-12-14 downloaded from the CCDC.
;
_cell_angle_alpha 90
_cell_angle_beta 93.4830(10)
_cell_angle_gamma 90
_cell_formula_units_Z 2
_cell_length_a 11.4194(6)
_cell_length_b 11.4914(6)
_cell_length_c 19.9143(11)
_cell_measurement_reflns_used 9086
_cell_measurement_temperature 150(2)
_cell_measurement_theta_max 30.09
_cell_measurement_theta_min 2.52
_cell_volume 2608.4(2)
_computing_cell_refinement 'SAINT (Bruker, 2013)'
_computing_data_collection 'APEX2 (Bruker, 2014)'
_computing_data_reduction SAINT
_computing_molecular_graphics 'ORTEP-3v2.01 (Farrugia, 1997)'
_computing_publication_material 'SHELXL-2014/7 (Sheldrick, 2014)'
_computing_structure_refinement 'SHELXL-2014/7 (Sheldrick, 2014)'
_computing_structure_solution 'SHELXS-97 (Sheldrick, 1997)'
_diffrn_ambient_temperature 150(2)
_diffrn_measured_fraction_theta_full 1.000
_diffrn_measured_fraction_theta_max 1.000
_diffrn_measurement_device_type 'Bruker APEX-II CCD'
_diffrn_measurement_method '\f and \w scans'
_diffrn_radiation_type MoK\a
_diffrn_radiation_wavelength 0.71073
_diffrn_reflns_av_R_equivalents 0.0377
_diffrn_reflns_av_unetI/netI 0.0313
_diffrn_reflns_Laue_measured_fraction_full 1.000
_diffrn_reflns_Laue_measured_fraction_max 1.000
_diffrn_reflns_limit_h_max 16
_diffrn_reflns_limit_h_min -16
_diffrn_reflns_limit_k_max 16
_diffrn_reflns_limit_k_min -16
_diffrn_reflns_limit_l_max 28
_diffrn_reflns_limit_l_min -28
_diffrn_reflns_number 79401
_diffrn_reflns_point_group_measured_fraction_full 1.000
_diffrn_reflns_point_group_measured_fraction_max 1.000
_diffrn_reflns_theta_full 25.242
_diffrn_reflns_theta_max 29.999
_diffrn_reflns_theta_min 1.787
_exptl_absorpt_coefficient_mu 1.463
_exptl_absorpt_correction_T_max 0.905
_exptl_absorpt_correction_T_min 0.66
_exptl_absorpt_correction_type multi-scan
_exptl_absorpt_process_details 'SADABS 2014/5'
_exptl_crystal_colour black
_exptl_crystal_density_diffrn 1.323
_exptl_crystal_description block
_exptl_crystal_F_000 1076
_exptl_crystal_size_max 0.310
_exptl_crystal_size_mid 0.130
_exptl_crystal_size_min 0.070
_refine_diff_density_max 0.571
_refine_diff_density_min -0.214
_refine_diff_density_rms 0.052
_refine_ls_abs_structure_details
;
 Flack x determined using 6253 quotients [(I+)-(I-)]/[(I+)+(I-)]
 (Parsons, Flack and Wagner, Acta Cryst. B69 (2013) 249-259).
;
_refine_ls_abs_structure_Flack -0.023(2)
_refine_ls_extinction_method none
_refine_ls_goodness_of_fit_ref 1.036
_refine_ls_hydrogen_treatment constr
_refine_ls_matrix_type full
_refine_ls_number_parameters 616
_refine_ls_number_reflns 15203
_refine_ls_number_restraints 1
_refine_ls_restrained_S_all 1.036
_refine_ls_R_factor_all 0.0314
_refine_ls_R_factor_gt 0.0270
_refine_ls_shift/su_max 0.002
_refine_ls_shift/su_mean 0.000
_refine_ls_structure_factor_coef Fsqd
_refine_ls_weighting_details 'w=1/[\s^2^(Fo^2^)+(0.0357P)^2^+0.1528P] where P=(Fo^2^+2Fc^2^)/3'
_refine_ls_weighting_scheme calc
_refine_ls_wR_factor_gt 0.0614
_refine_ls_wR_factor_ref 0.0633
_reflns_Friedel_coverage 0.911
_reflns_Friedel_fraction_full 1.000
_reflns_Friedel_fraction_max 1.000
_reflns_number_gt 14112
_reflns_number_total 15203
_reflns_threshold_expression 'I > 2\s(I)'
_cod_data_source_file d0cc07533g2.cif
_cod_data_source_block ax1936_Cp2Ti_Cp2TiAs2Ter2_cmp4
_cod_depositor_comments 'Adding full bibliography for 7127592--7127598.cif.'
_cod_original_sg_symbol_H-M 'P 21'
_cod_database_code 7127594
_shelx_shelxl_version_number 2014/7
_shelx_space_group_comment
;
The symmetry employed for this shelxl refinement is uniquely defined
by the following loop, which should always be used as a source of
symmetry information in preference to the above space-group names.
They are only intended as comments.
;
_shelx_estimated_absorpt_t_min 0.660
_shelx_estimated_absorpt_t_max 0.905

loop_
_space_group_symop_operation_xyz
'x, y, z'
'-x, y+1/2, -z'

loop_
_atom_site_label
_atom_site_type_symbol
_atom_site_fract_x
_atom_site_fract_y
_atom_site_fract_z
_atom_site_U_iso_or_equiv
_atom_site_adp_type
_atom_site_occupancy
_atom_site_site_symmetry_order
_atom_site_calc_flag
_atom_site_refinement_flags_posn
_atom_site_refinement_flags_adp
_atom_site_refinement_flags_occupancy
_atom_site_disorder_assembly
_atom_site_disorder_group
As1 As 0.73597(2) 0.66646(2) 0.33092(2) 0.01672(5) Uani 1 1 d . . . . .
As2 As 0.65869(2) 0.56572(2) 0.22961(2) 0.01655(5) Uani 1 1 d . . . . .
Ti1 Ti 0.77091(4) 0.43814(4) 0.32447(2) 0.01919(9) Uani 1 1 d . . . . .
C1 C 0.8874(2) 0.7474(2) 0.31549(12) 0.0180(5) Uani 1 1 d . . . . .
C2 C 0.9382(2) 0.7838(2) 0.25590(12) 0.0207(5) Uani 1 1 d . . . . .
C3 C 1.0506(2) 0.8337(3) 0.26036(14) 0.0275(6) Uani 1 1 d . . . . .
H3 H 1.0849 0.8571 0.2202 0.033 Uiso 1 1 calc R U . . .
C4 C 1.1127(2) 0.8500(3) 0.32133(15) 0.0297(6) Uani 1 1 d . . . . .
H4 H 1.1902 0.8804 0.3229 0.036 Uiso 1 1 calc R U . . .
C5 C 1.0607(2) 0.8212(3) 0.38016(14) 0.0248(5) Uani 1 1 d . . . . .
H5 H 1.1018 0.8346 0.4223 0.030 Uiso 1 1 calc R U . . .
C6 C 0.9479(2) 0.7726(2) 0.37809(12) 0.0196(5) Uani 1 1 d . . . . .
C7 C 0.8776(2) 0.7805(2) 0.18694(12) 0.0211(5) Uani 1 1 d . . . . .
C8 C 0.9237(2) 0.7190(2) 0.13349(13) 0.0254(5) Uani 1 1 d . . . . .
C9 C 0.8666(3) 0.7236(3) 0.06967(14) 0.0314(6) Uani 1 1 d . . . . .
H9 H 0.8971 0.6797 0.0343 0.038 Uiso 1 1 calc R U . . .
C10 C 0.7668(3) 0.7904(3) 0.05631(14) 0.0314(6) Uani 1 1 d . . . . .
C11 C 0.7252(2) 0.8556(3) 0.10897(14) 0.0280(6) Uani 1 1 d . . . . .
H11 H 0.6582 0.9037 0.1005 0.034 Uiso 1 1 calc R U . . .
C12 C 0.7789(2) 0.8521(2) 0.17322(12) 0.0230(5) Uani 1 1 d . . . . .
C13 C 1.0381(2) 0.6531(3) 0.14104(14) 0.0354(7) Uani 1 1 d . . . . .
H13A H 1.0352 0.5865 0.1102 0.053 Uiso 1 1 calc R U . . .
H13B H 1.0506 0.6252 0.1874 0.053 Uiso 1 1 calc R U . . .
H13C H 1.1027 0.7046 0.1304 0.053 Uiso 1 1 calc R U . . .
C14 C 0.7078(3) 0.7980(3) -0.01353(15) 0.0457(8) Uani 1 1 d . . . . .
H14A H 0.6236 0.7835 -0.0113 0.068 Uiso 1 1 calc R U . . .
H14B H 0.7417 0.7396 -0.0425 0.068 Uiso 1 1 calc R U . . .
H14C H 0.7199 0.8758 -0.0320 0.068 Uiso 1 1 calc R U . . .
C15 C 0.7347(3) 0.9310(3) 0.22709(14) 0.0297(6) Uani 1 1 d . . . . .
H15A H 0.6797 0.9879 0.2064 0.045 Uiso 1 1 calc R U . . .
H15B H 0.8011 0.9720 0.2498 0.045 Uiso 1 1 calc R U . . .
H15C H 0.6948 0.8843 0.2599 0.045 Uiso 1 1 calc R U . . .
C16 C 0.8936(2) 0.7568(2) 0.44459(12) 0.0199(5) Uani 1 1 d . . . . .
C17 C 0.9321(2) 0.6685(3) 0.49005(12) 0.0231(5) Uani 1 1 d . . . . .
C18 C 0.8841(2) 0.6613(3) 0.55287(12) 0.0281(5) Uani 1 1 d . . . . .
H18 H 0.9100 0.6015 0.5832 0.034 Uiso 1 1 calc R U . . .
C19 C 0.7996(2) 0.7392(3) 0.57211(14) 0.0310(6) Uani 1 1 d . . . . .
C20 C 0.7627(2) 0.8258(3) 0.52698(14) 0.0301(6) Uani 1 1 d . . . . .
H20 H 0.7041 0.8790 0.5393 0.036 Uiso 1 1 calc R U . . .
C21 C 0.8091(2) 0.8370(2) 0.46408(13) 0.0243(5) Uani 1 1 d . . . . .
C22 C 1.0231(3) 0.5812(3) 0.47206(14) 0.0327(6) Uani 1 1 d . . . . .
H22A H 1.1015 0.6150 0.4803 0.049 Uiso 1 1 calc R U . . .
H22B H 1.0109 0.5603 0.4244 0.049 Uiso 1 1 calc R U . . .
H22C H 1.0164 0.5113 0.4998 0.049 Uiso 1 1 calc R U . . .
C23 C 0.7524(3) 0.7342(4) 0.64167(16) 0.0454(9) Uani 1 1 d . . . . .
H23A H 0.7671 0.6569 0.6611 0.068 Uiso 1 1 calc R U . . .
H23B H 0.6678 0.7494 0.6383 0.068 Uiso 1 1 calc R U . . .
H23C H 0.7918 0.7932 0.6705 0.068 Uiso 1 1 calc R U . . .
C24 C 0.7666(3) 0.9347(3) 0.41805(15) 0.0318(6) Uani 1 1 d . . . . .
H24A H 0.7037 0.9061 0.3867 0.048 Uiso 1 1 calc R U . . .
H24B H 0.8318 0.9630 0.3927 0.048 Uiso 1 1 calc R U . . .
H24C H 0.7369 0.9985 0.4449 0.048 Uiso 1 1 calc R U . . .
C25 C 0.4856(2) 0.5389(2) 0.23206(11) 0.0170(5) Uani 1 1 d . . . . .
C26 C 0.4492(2) 0.4462(2) 0.18835(12) 0.0181(4) Uani 1 1 d . . . . .
C27 C 0.3324(2) 0.4093(2) 0.18434(13) 0.0223(5) Uani 1 1 d . . . . .
H27 H 0.3102 0.3448 0.1566 0.027 Uiso 1 1 calc R U . . .
C28 C 0.2490(2) 0.4648(2) 0.21981(13) 0.0246(5) Uani 1 1 d . . . . .
H28 H 0.1700 0.4383 0.2173 0.030 Uiso 1 1 calc R U . . .
C29 C 0.2822(2) 0.5600(3) 0.25922(12) 0.0240(5) Uani 1 1 d . . . . .
H29 H 0.2243 0.6003 0.2824 0.029 Uiso 1 1 calc R U . . .
C30 C 0.3986(2) 0.5985(2) 0.26582(12) 0.0185(5) Uani 1 1 d . . . . .
C31 C 0.5305(2) 0.3866(2) 0.14217(12) 0.0192(5) Uani 1 1 d . . . . .
C32 C 0.5640(2) 0.4444(2) 0.08405(12) 0.0227(5) Uani 1 1 d . . . . .
C33 C 0.6344(3) 0.3876(3) 0.03983(14) 0.0290(6) Uani 1 1 d . . . . .
H33 H 0.6587 0.4282 0.0015 0.035 Uiso 1 1 calc R U . . .
C34 C 0.6703(2) 0.2729(3) 0.05010(14) 0.0283(6) Uani 1 1 d . . . . .
C35 C 0.6323(2) 0.2151(2) 0.10595(14) 0.0265(5) Uani 1 1 d . . . . .
H35 H 0.6547 0.1363 0.1134 0.032 Uiso 1 1 calc R U . . .
C36 C 0.5620(2) 0.2694(2) 0.15154(12) 0.0220(5) Uani 1 1 d . . . . .
C37 C 0.5237(3) 0.5672(3) 0.06770(13) 0.0315(6) Uani 1 1 d . . . . .
H37A H 0.5790 0.6228 0.0894 0.047 Uiso 1 1 calc R U . . .
H37B H 0.4456 0.5795 0.0842 0.047 Uiso 1 1 calc R U . . .
H37C H 0.5205 0.5788 0.0189 0.047 Uiso 1 1 calc R U . . .
C38 C 0.7481(3) 0.2119(3) 0.00214(17) 0.0414(8) Uani 1 1 d . . . . .
H38A H 0.8304 0.2308 0.0142 0.062 Uiso 1 1 calc R U . . .
H38B H 0.7275 0.2378 -0.0440 0.062 Uiso 1 1 calc R U . . .
H38C H 0.7367 0.1276 0.0052 0.062 Uiso 1 1 calc R U . . .
C39 C 0.5221(3) 0.1976(2) 0.20952(15) 0.0305(6) Uani 1 1 d . . . . .
H39A H 0.4811 0.1280 0.1920 0.046 Uiso 1 1 calc R U . . .
H39B H 0.4689 0.2440 0.2356 0.046 Uiso 1 1 calc R U . . .
H39C H 0.5905 0.1744 0.2386 0.046 Uiso 1 1 calc R U . . .
C40 C 0.4193(2) 0.7069(2) 0.30657(12) 0.0183(4) Uani 1 1 d . . . . .
C41 C 0.4453(2) 0.8117(2) 0.27419(12) 0.0200(5) Uani 1 1 d . . . . .
C42 C 0.4576(2) 0.9138(2) 0.31146(13) 0.0236(5) Uani 1 1 d . . . . .
H42 H 0.4750 0.9843 0.2892 0.028 Uiso 1 1 calc R U . . .
C43 C 0.4452(2) 0.9156(2) 0.38056(13) 0.0240(5) Uani 1 1 d . . . . .
C44 C 0.4156(2) 0.8125(2) 0.41166(13) 0.0245(5) Uani 1 1 d . . . . .
H44 H 0.4066 0.8123 0.4588 0.029 Uiso 1 1 calc R U . . .
C45 C 0.3989(2) 0.7091(2) 0.37566(12) 0.0203(5) Uani 1 1 d . . . . .
C46 C 0.4550(3) 0.8153(3) 0.19864(13) 0.0271(6) Uani 1 1 d . . . . .
H46A H 0.4614 0.8963 0.1839 0.041 Uiso 1 1 calc R U . . .
H46B H 0.3851 0.7797 0.1763 0.041 Uiso 1 1 calc R U . . .
H46C H 0.5249 0.7721 0.1869 0.041 Uiso 1 1 calc R U . . .
C47 C 0.4612(3) 1.0259(3) 0.42110(15) 0.0332(6) Uani 1 1 d . . . . .
H47A H 0.3843 1.0554 0.4325 0.050 Uiso 1 1 calc R U . . .
H47B H 0.5005 1.0844 0.3946 0.050 Uiso 1 1 calc R U . . .
H47C H 0.5091 1.0096 0.4625 0.050 Uiso 1 1 calc R U . . .
C48 C 0.3527(3) 0.6044(2) 0.41180(14) 0.0289(6) Uani 1 1 d . . . . .
H48A H 0.3777 0.6087 0.4597 0.043 Uiso 1 1 calc R U . . .
H48B H 0.3837 0.5331 0.3925 0.043 Uiso 1 1 calc R U . . .
H48C H 0.2668 0.6035 0.4066 0.043 Uiso 1 1 calc R U . . .
C49 C 0.6192(3) 0.4645(3) 0.39999(15) 0.0341(7) Uani 1 1 d . . . . .
H49 H 0.5782 0.5363 0.4018 0.041 Uiso 1 1 calc R U . . .
C50 C 0.5884(2) 0.3710(3) 0.35826(15) 0.0323(6) Uani 1 1 d . . . . .
H50 H 0.5225 0.3674 0.3269 0.039 Uiso 1 1 calc R U . . .
C51 C 0.6725(3) 0.2821(3) 0.37075(15) 0.0329(6) Uani 1 1 d . . . . .
H51 H 0.6738 0.2085 0.3491 0.039 Uiso 1 1 calc R U . . .
C52 C 0.7541(3) 0.3231(3) 0.42145(15) 0.0358(7) Uani 1 1 d . . . . .
H52 H 0.8200 0.2813 0.4402 0.043 Uiso 1 1 calc R U . . .
C53 C 0.7217(3) 0.4347(3) 0.43921(14) 0.0357(7) Uani 1 1 d . . . . .
H53 H 0.7616 0.4827 0.4720 0.043 Uiso 1 1 calc R U . . .
C54 C 0.9019(2) 0.4604(3) 0.23617(15) 0.0352(7) Uani 1 1 d . . . . .
H54 H 0.8886 0.5174 0.2021 0.042 Uiso 1 1 calc R U . . .
C55 C 0.9659(2) 0.4766(3) 0.29794(15) 0.0288(6) Uani 1 1 d . . . . .
H55 H 1.0039 0.5465 0.3126 0.035 Uiso 1 1 calc R U . . .
C56 C 0.9642(2) 0.3724(3) 0.33414(15) 0.0316(6) Uani 1 1 d . . . . .
H56 H 0.9998 0.3592 0.3779 0.038 Uiso 1 1 calc R U . . .
C57 C 0.8999(3) 0.2902(3) 0.29374(19) 0.0407(8) Uani 1 1 d . . . . .
H57 H 0.8854 0.2114 0.3052 0.049 Uiso 1 1 calc R U . . .
C58 C 0.8614(3) 0.3464(3) 0.23359(17) 0.0421(8) Uani 1 1 d . . . . .
H58 H 0.8156 0.3122 0.1974 0.051 Uiso 1 1 calc R U . . .
C60 C 1.0838(4) 0.1405(4) 0.1798(2) 0.0607(11) Uani 1 1 d . . . . .
D60 H 1.0742 0.1968 0.2140 0.073 Uiso 1 1 calc R U . . .
C61 C 1.1914(3) 0.0928(4) 0.17184(19) 0.0521(10) Uani 1 1 d . . . . .
D61 H 1.2568 0.1152 0.2007 0.063 Uiso 1 1 calc R U . . .
C62 C 1.2051(3) 0.0119(4) 0.1216(2) 0.0560(10) Uani 1 1 d . . . . .
D62 H 1.2800 -0.0213 0.1158 0.067 Uiso 1 1 calc R U . . .
C63 C 1.1092(4) -0.0207(3) 0.07980(19) 0.0512(9) Uani 1 1 d . . . . .
D63 H 1.1185 -0.0756 0.0449 0.061 Uiso 1 1 calc R U . . .
C64 C 1.0022(3) 0.0257(3) 0.0888(2) 0.0523(9) Uani 1 1 d . . . . .
D64 H 0.9363 0.0020 0.0607 0.063 Uiso 1 1 calc R U . . .
C65 C 0.9886(3) 0.1067(4) 0.1382(2) 0.0606(11) Uani 1 1 d . . . . .
D65 H 0.9136 0.1397 0.1439 0.073 Uiso 1 1 calc R U . . .

loop_
_atom_site_aniso_label
_atom_site_aniso_U_11
_atom_site_aniso_U_22
_atom_site_aniso_U_33
_atom_site_aniso_U_23
_atom_site_aniso_U_13
_atom_site_aniso_U_12
As1 0.01321(10) 0.01988(12) 0.01712(11) -0.00141(9) 0.00149(8) 0.00005(9)
As2 0.01303(11) 0.02051(12) 0.01608(10) -0.00035(9) 0.00062(8) 0.00072(9)
Ti1 0.01554(19) 0.0207(2) 0.0214(2) 0.00307(17) 0.00155(16) 0.00190(17)
C1 0.0143(10) 0.0210(12) 0.0187(11) 0.0009(9) 0.0005(8) 0.0006(9)
C2 0.0168(11) 0.0235(13) 0.0218(11) 0.0040(9) 0.0021(9) 0.0014(9)
C3 0.0196(12) 0.0354(15) 0.0278(13) 0.0064(11) 0.0033(10) -0.0043(11)
C4 0.0158(12) 0.0362(16) 0.0371(15) 0.0036(12) 0.0010(10) -0.0067(11)
C5 0.0176(12) 0.0298(14) 0.0265(13) -0.0001(11) -0.0045(10) -0.0008(10)
C6 0.0153(11) 0.0213(12) 0.0220(11) -0.0003(9) 0.0002(9) 0.0009(9)
C7 0.0183(11) 0.0243(13) 0.0209(11) 0.0045(9) 0.0036(9) 0.0001(10)
C8 0.0235(13) 0.0299(14) 0.0233(12) 0.0058(10) 0.0057(10) 0.0024(10)
C9 0.0374(16) 0.0362(16) 0.0214(13) 0.0021(11) 0.0065(11) 0.0048(13)
C10 0.0341(15) 0.0379(16) 0.0216(12) 0.0055(11) -0.0023(11) -0.0002(12)
C11 0.0249(13) 0.0307(15) 0.0279(13) 0.0072(11) -0.0016(10) 0.0045(11)
C12 0.0217(12) 0.0241(13) 0.0233(12) 0.0052(10) 0.0027(10) 0.0005(10)
C13 0.0277(14) 0.0514(19) 0.0281(13) 0.0076(14) 0.0112(11) 0.0132(14)
C14 0.054(2) 0.058(2) 0.0240(14) 0.0058(14) -0.0095(14) 0.0095(17)
C15 0.0299(14) 0.0299(14) 0.0293(13) 0.0038(11) 0.0022(11) 0.0099(12)
C16 0.0154(11) 0.0257(13) 0.0184(11) -0.0043(9) -0.0008(8) -0.0024(9)
C17 0.0200(11) 0.0303(13) 0.0187(10) -0.0029(11) -0.0026(8) 0.0001(11)
C18 0.0303(13) 0.0360(14) 0.0177(11) -0.0008(12) -0.0005(9) -0.0059(13)
C19 0.0251(13) 0.0444(17) 0.0239(13) -0.0109(12) 0.0054(10) -0.0127(12)
C20 0.0202(13) 0.0381(16) 0.0321(14) -0.0155(12) 0.0024(11) -0.0009(11)
C21 0.0191(12) 0.0249(13) 0.0285(13) -0.0105(10) -0.0020(10) -0.0014(10)
C22 0.0332(15) 0.0390(18) 0.0255(13) 0.0035(12) 0.0001(11) 0.0116(13)
C23 0.0412(18) 0.068(2) 0.0285(15) -0.0117(15) 0.0120(13) -0.0150(17)
C24 0.0308(14) 0.0296(15) 0.0341(15) -0.0105(12) -0.0066(11) 0.0087(12)
C25 0.0147(10) 0.0189(12) 0.0174(10) 0.0020(8) 0.0001(8) 0.0012(8)
C26 0.0180(11) 0.0181(12) 0.0180(10) 0.0016(9) 0.0004(8) 0.0021(9)
C27 0.0197(12) 0.0221(13) 0.0244(12) -0.0023(10) -0.0033(10) -0.0035(10)
C28 0.0162(11) 0.0283(14) 0.0291(13) 0.0008(10) -0.0010(9) -0.0023(10)
C29 0.0153(11) 0.0273(12) 0.0295(12) 0.0007(12) 0.0024(9) 0.0034(10)
C30 0.0168(11) 0.0207(12) 0.0180(11) 0.0008(8) 0.0003(8) 0.0022(9)
C31 0.0159(11) 0.0232(12) 0.0183(11) -0.0034(9) -0.0012(8) -0.0004(9)
C32 0.0245(12) 0.0224(13) 0.0209(12) -0.0013(10) -0.0007(9) -0.0023(10)
C33 0.0301(15) 0.0346(15) 0.0229(13) -0.0018(11) 0.0064(11) -0.0055(12)
C34 0.0257(13) 0.0332(15) 0.0268(13) -0.0078(11) 0.0074(10) -0.0027(11)
C35 0.0242(13) 0.0235(13) 0.0319(14) -0.0062(11) 0.0026(11) 0.0011(10)
C36 0.0203(12) 0.0240(13) 0.0217(11) -0.0023(9) 0.0012(9) -0.0007(10)
C37 0.0445(16) 0.0265(14) 0.0233(12) 0.0055(12) -0.0005(11) 0.0011(14)
C38 0.0376(17) 0.0437(18) 0.0448(18) -0.0134(15) 0.0189(14) -0.0017(14)
C39 0.0358(15) 0.0246(14) 0.0318(14) 0.0021(11) 0.0065(12) 0.0038(11)
C40 0.0124(10) 0.0205(11) 0.0219(11) 0.0016(9) 0.0011(8) 0.0022(8)
C41 0.0167(11) 0.0216(12) 0.0217(11) 0.0005(9) 0.0016(9) 0.0025(9)
C42 0.0208(12) 0.0208(13) 0.0295(13) 0.0008(10) 0.0032(10) -0.0002(9)
C43 0.0151(11) 0.0269(13) 0.0299(13) -0.0060(10) 0.0023(9) 0.0020(9)
C44 0.0209(12) 0.0321(14) 0.0206(11) -0.0032(10) 0.0032(9) 0.0041(10)
C45 0.0145(11) 0.0233(12) 0.0234(12) 0.0022(9) 0.0032(9) 0.0045(9)
C46 0.0340(15) 0.0268(14) 0.0207(12) 0.0033(10) 0.0023(11) 0.0014(11)
C47 0.0303(15) 0.0321(16) 0.0375(16) -0.0117(12) 0.0033(12) -0.0011(12)
C48 0.0279(14) 0.0298(15) 0.0298(14) 0.0069(11) 0.0091(11) 0.0010(11)
C49 0.0306(15) 0.0336(16) 0.0403(16) 0.0097(13) 0.0201(13) 0.0015(12)
C50 0.0213(13) 0.0409(17) 0.0348(15) 0.0140(13) 0.0027(11) -0.0073(12)
C51 0.0363(16) 0.0246(14) 0.0382(16) 0.0075(12) 0.0065(12) -0.0054(12)
C52 0.0291(15) 0.0452(18) 0.0329(15) 0.0197(13) 0.0007(12) 0.0018(13)
C53 0.0374(16) 0.0460(18) 0.0247(13) 0.0026(13) 0.0099(12) -0.0128(14)
C54 0.0209(13) 0.055(2) 0.0310(14) 0.0109(13) 0.0091(11) 0.0156(13)
C55 0.0170(12) 0.0297(14) 0.0406(16) -0.0002(12) 0.0079(11) 0.0059(10)
C56 0.0217(13) 0.0373(16) 0.0358(15) 0.0051(12) 0.0024(11) 0.0138(12)
C57 0.0319(16) 0.0275(16) 0.064(2) -0.0052(15) 0.0148(15) 0.0098(13)
C58 0.0236(14) 0.063(2) 0.0406(17) -0.0239(16) 0.0053(13) 0.0068(15)
C60 0.049(2) 0.064(3) 0.069(3) -0.025(2) 0.0106(19) 0.0018(19)
C61 0.0404(19) 0.067(3) 0.050(2) 0.0013(18) 0.0063(16) -0.0093(18)
C62 0.044(2) 0.074(3) 0.052(2) 0.007(2) 0.0150(17) 0.020(2)
C63 0.064(3) 0.045(2) 0.046(2) -0.0045(16) 0.0121(18) 0.0105(18)
C64 0.040(2) 0.054(2) 0.063(2) -0.0086(18) 0.0024(17) -0.0036(17)
C65 0.037(2) 0.071(3) 0.075(3) -0.021(2) 0.0111(18) 0.0086(18)

loop_
_atom_type_symbol
_atom_type_description
_atom_type_scat_dispersion_real
_atom_type_scat_dispersion_imag
_atom_type_scat_source
C C 0.0033 0.0016 'International Tables Vol C Tables 4.2.6.8 and 6.1.1.4'
H H 0.0000 0.0000 'International Tables Vol C Tables 4.2.6.8 and 6.1.1.4'
Ti Ti 0.2776 0.4457 'International Tables Vol C Tables 4.2.6.8 and 6.1.1.4'
As As 0.0499 2.0058 'International Tables Vol C Tables 4.2.6.8 and 6.1.1.4'
D D 0.0000 0.0000 'International Tables Vol C Tables 4.2.6.8 and 6.1.1.4'

loop_
_geom_angle_atom_site_label_1
_geom_angle_atom_site_label_2
_geom_angle_atom_site_label_3
_geom_angle
_geom_angle_site_symmetry_1
_geom_angle_site_symmetry_3
_geom_angle_publ_flag
C1 As1 As2 111.41(7) . . ?
C1 As1 Ti1 108.50(7) . . ?
As2 As1 Ti1 62.632(13) . . ?
C25 As2 As1 111.10(7) . . ?
C25 As2 Ti1 109.36(7) . . ?
As1 As2 Ti1 62.630(13) . . ?
C56 Ti1 C51 101.24(11) . . ?
C56 Ti1 C57 35.22(11) . . ?
C51 Ti1 C57 82.63(11) . . ?
C56 Ti1 C52 82.80(11) . . ?
C51 Ti1 C52 35.02(11) . . ?
C57 Ti1 C52 83.76(12) . . ?
C56 Ti1 C50 136.02(11) . . ?
C51 Ti1 C50 35.04(11) . . ?
C57 Ti1 C50 114.54(12) . . ?
C52 Ti1 C50 57.68(10) . . ?
C56 Ti1 C55 34.68(10) . . ?
C51 Ti1 C55 135.65(11) . . ?
C57 Ti1 C55 57.58(11) . . ?
C52 Ti1 C55 114.41(11) . . ?
C50 Ti1 C55 170.67(11) . . ?
C56 Ti1 C49 135.30(11) . . ?
C51 Ti1 C49 57.49(11) . . ?
C57 Ti1 C49 138.29(12) . . ?
C52 Ti1 C49 57.00(11) . . ?
C50 Ti1 C49 34.13(11) . . ?
C55 Ti1 C49 148.15(11) . . ?
C56 Ti1 C58 57.80(11) . . ?
C51 Ti1 C58 101.61(12) . . ?
C57 Ti1 C58 34.56(13) . . ?
C52 Ti1 C58 115.75(13) . . ?
C50 Ti1 C58 120.21(12) . . ?
C55 Ti1 C58 56.96(11) . . ?
C49 Ti1 C58 154.34(12) . . ?
C56 Ti1 C53 101.11(11) . . ?
C51 Ti1 C53 57.49(11) . . ?
C57 Ti1 C53 115.11(13) . . ?
C52 Ti1 C53 33.99(12) . . ?
C50 Ti1 C53 57.17(11) . . ?
C55 Ti1 C53 119.83(11) . . ?
C49 Ti1 C53 34.37(11) . . ?
C58 Ti1 C53 149.08(13) . . ?
C56 Ti1 C54 57.54(10) . . ?
C51 Ti1 C54 135.23(12) . . ?
C57 Ti1 C54 57.09(12) . . ?
C52 Ti1 C54 138.43(11) . . ?
C50 Ti1 C54 148.01(11) . . ?
C55 Ti1 C54 34.38(10) . . ?
C49 Ti1 C54 164.30(11) . . ?
C58 Ti1 C54 33.82(12) . . ?
C53 Ti1 C54 154.21(11) . . ?
C56 Ti1 As1 117.39(8) . . ?
C51 Ti1 As1 131.42(8) . . ?
C57 Ti1 As1 145.43(9) . . ?
C52 Ti1 As1 119.60(9) . . ?
C50 Ti1 As1 99.87(8) . . ?
C55 Ti1 As1 88.41(7) . . ?
C49 Ti1 As1 74.14(8) . . ?
C58 Ti1 As1 123.13(10) . . ?
C53 Ti1 As1 85.71(8) . . ?
C54 Ti1 As1 91.87(8) . . ?
C56 Ti1 As2 130.61(8) . . ?
C51 Ti1 As2 118.76(8) . . ?
C57 Ti1 As2 119.72(9) . . ?
C52 Ti1 As2 146.25(8) . . ?
C50 Ti1 As2 89.26(7) . . ?
C55 Ti1 As2 99.10(7) . . ?
C49 Ti1 As2 92.34(8) . . ?
C58 Ti1 As2 85.24(9) . . ?
C53 Ti1 As2 123.92(9) . . ?
C54 Ti1 As2 73.42(7) . . ?
As1 Ti1 As2 54.738(11) . . ?
C2 C1 C6 118.3(2) . . ?
C2 C1 As1 131.84(18) . . ?
C6 C1 As1 109.80(17) . . ?
C3 C2 C1 119.2(2) . . ?
C3 C2 C7 115.9(2) . . ?
C1 C2 C7 124.8(2) . . ?
C4 C3 C2 122.0(2) . . ?
C4 C3 H3 119.0 . . ?
C2 C3 H3 119.0 . . ?
C3 C4 C5 119.1(2) . . ?
C3 C4 H4 120.4 . . ?
C5 C4 H4 120.4 . . ?
C4 C5 C6 120.7(2) . . ?
C4 C5 H5 119.6 . . ?
C6 C5 H5 119.6 . . ?
C5 C6 C1 120.3(2) . . ?
C5 C6 C16 116.6(2) . . ?
C1 C6 C16 122.9(2) . . ?
C8 C7 C12 118.6(2) . . ?
C8 C7 C2 122.2(2) . . ?
C12 C7 C2 118.8(2) . . ?
C9 C8 C7 119.7(2) . . ?
C9 C8 C13 117.6(2) . . ?
C7 C8 C13 122.6(2) . . ?
C10 C9 C8 122.0(3) . . ?
C10 C9 H9 119.0 . . ?
C8 C9 H9 119.0 . . ?
C9 C10 C11 117.8(3) . . ?
C9 C10 C14 121.6(3) . . ?
C11 C10 C14 120.5(3) . . ?
C12 C11 C10 121.8(3) . . ?
C12 C11 H11 119.1 . . ?
C10 C11 H11 119.1 . . ?
C11 C12 C7 120.0(2) . . ?
C11 C12 C15 119.3(2) . . ?
C7 C12 C15 120.6(2) . . ?
C8 C13 H13A 109.5 . . ?
C8 C13 H13B 109.5 . . ?
H13A C13 H13B 109.5 . . ?
C8 C13 H13C 109.5 . . ?
H13A C13 H13C 109.5 . . ?
H13B C13 H13C 109.5 . . ?
C10 C14 H14A 109.5 . . ?
C10 C14 H14B 109.5 . . ?
H14A C14 H14B 109.5 . . ?
C10 C14 H14C 109.5 . . ?
H14A C14 H14C 109.5 . . ?
H14B C14 H14C 109.5 . . ?
C12 C15 H15A 109.5 . . ?
C12 C15 H15B 109.5 . . ?
H15A C15 H15B 109.5 . . ?
C12 C15 H15C 109.5 . . ?
H15A C15 H15C 109.5 . . ?
H15B C15 H15C 109.5 . . ?
C21 C16 C17 119.1(2) . . ?
C21 C16 C6 119.3(2) . . ?
C17 C16 C6 121.4(2) . . ?
C18 C17 C16 119.5(2) . . ?
C18 C17 C22 119.2(3) . . ?
C16 C17 C22 121.3(2) . . ?
C19 C18 C17 121.7(3) . . ?
C19 C18 H18 119.1 . . ?
C17 C18 H18 119.1 . . ?
C18 C19 C20 118.2(2) . . ?
C18 C19 C23 121.3(3) . . ?
C20 C19 C23 120.5(3) . . ?
C19 C20 C21 122.0(3) . . ?
C19 C20 H20 119.0 . . ?
C21 C20 H20 119.0 . . ?
C20 C21 C16 119.4(3) . . ?
C20 C21 C24 119.2(2) . . ?
C16 C21 C24 121.4(2) . . ?
C17 C22 H22A 109.5 . . ?
C17 C22 H22B 109.5 . . ?
H22A C22 H22B 109.5 . . ?
C17 C22 H22C 109.5 . . ?
H22A C22 H22C 109.5 . . ?
H22B C22 H22C 109.5 . . ?
C19 C23 H23A 109.5 . . ?
C19 C23 H23B 109.5 . . ?
H23A C23 H23B 109.5 . . ?
C19 C23 H23C 109.5 . . ?
H23A C23 H23C 109.5 . . ?
H23B C23 H23C 109.5 . . ?
C21 C24 H24A 109.5 . . ?
C21 C24 H24B 109.5 . . ?
H24A C24 H24B 109.5 . . ?
C21 C24 H24C 109.5 . . ?
H24A C24 H24C 109.5 . . ?
H24B C24 H24C 109.5 . . ?
C30 C25 C26 117.9(2) . . ?
C30 C25 As2 131.36(18) . . ?
C26 C25 As2 110.62(16) . . ?
C27 C26 C25 120.3(2) . . ?
C27 C26 C31 116.6(2) . . ?
C25 C26 C31 123.1(2) . . ?
C28 C27 C26 121.2(2) . . ?
C28 C27 H27 119.4 . . ?
C26 C27 H27 119.4 . . ?
C27 C28 C29 118.8(2) . . ?
C27 C28 H28 120.6 . . ?
C29 C28 H28 120.6 . . ?
C28 C29 C30 121.9(2) . . ?
C28 C29 H29 119.0 . . ?
C30 C29 H29 119.0 . . ?
C29 C30 C25 119.6(2) . . ?
C29 C30 C40 115.5(2) . . ?
C25 C30 C40 124.8(2) . . ?
C36 C31 C32 118.8(2) . . ?
C36 C31 C26 121.1(2) . . ?
C32 C31 C26 119.7(2) . . ?
C33 C32 C31 119.8(2) . . ?
C33 C32 C37 118.8(2) . . ?
C31 C32 C37 121.5(2) . . ?
C32 C33 C34 121.9(3) . . ?
C32 C33 H33 119.1 . . ?
C34 C33 H33 119.1 . . ?
C35 C34 C33 117.8(2) . . ?
C35 C34 C38 120.5(3) . . ?
C33 C34 C38 121.6(3) . . ?
C34 C35 C36 121.9(3) . . ?
C34 C35 H35 119.1 . . ?
C36 C35 H35 119.1 . . ?
C35 C36 C31 119.7(2) . . ?
C35 C36 C39 117.7(2) . . ?
C31 C36 C39 122.6(2) . . ?
C32 C37 H37A 109.5 . . ?
C32 C37 H37B 109.5 . . ?
H37A C37 H37B 109.5 . . ?
C32 C37 H37C 109.5 . . ?
H37A C37 H37C 109.5 . . ?
H37B C37 H37C 109.5 . . ?
C34 C38 H38A 109.5 . . ?
C34 C38 H38B 109.5 . . ?
H38A C38 H38B 109.5 . . ?
C34 C38 H38C 109.5 . . ?
H38A C38 H38C 109.5 . . ?
H38B C38 H38C 109.5 . . ?
C36 C39 H39A 109.5 . . ?
C36 C39 H39B 109.5 . . ?
H39A C39 H39B 109.5 . . ?
C36 C39 H39C 109.5 . . ?
H39A C39 H39C 109.5 . . ?
H39B C39 H39C 109.5 . . ?
C41 C40 C45 119.0(2) . . ?
C41 C40 C30 119.7(2) . . ?
C45 C40 C30 120.9(2) . . ?
C42 C41 C40 119.7(2) . . ?
C42 C41 C46 119.7(2) . . ?
C40 C41 C46 120.5(2) . . ?
C41 C42 C43 121.8(2) . . ?
C41 C42 H42 119.1 . . ?
C43 C42 H42 119.1 . . ?
C44 C43 C42 118.1(2) . . ?
C44 C43 C47 120.2(2) . . ?
C42 C43 C47 121.7(3) . . ?
C43 C44 C45 121.8(2) . . ?
C43 C44 H44 119.1 . . ?
C45 C44 H44 119.1 . . ?
C44 C45 C40 119.4(2) . . ?
C44 C45 C48 118.3(2) . . ?
C40 C45 C48 122.2(2) . . ?
C41 C46 H46A 109.5 . . ?
C41 C46 H46B 109.5 . . ?
H46A C46 H46B 109.5 . . ?
C41 C46 H46C 109.5 . . ?
H46A C46 H46C 109.5 . . ?
H46B C46 H46C 109.5 . . ?
C43 C47 H47A 109.5 . . ?
C43 C47 H47B 109.5 . . ?
H47A C47 H47B 109.5 . . ?
C43 C47 H47C 109.5 . . ?
H47A C47 H47C 109.5 . . ?
H47B C47 H47C 109.5 . . ?
C45 C48 H48A 109.5 . . ?
C45 C48 H48B 109.5 . . ?
H48A C48 H48B 109.5 . . ?
C45 C48 H48C 109.5 . . ?
H48A C48 H48C 109.5 . . ?
H48B C48 H48C 109.5 . . ?
C50 C49 C53 108.4(3) . . ?
C50 C49 Ti1 72.03(16) . . ?
C53 C49 Ti1 73.01(16) . . ?
C50 C49 H49 125.8 . . ?
C53 C49 H49 125.8 . . ?
Ti1 C49 H49 120.9 . . ?
C49 C50 C51 108.0(3) . . ?
C49 C50 Ti1 73.83(16) . . ?
C51 C50 Ti1 71.60(16) . . ?
C49 C50 H50 126.0 . . ?
C51 C50 H50 126.0 . . ?
Ti1 C50 H50 120.4 . . ?
C52 C51 C50 107.2(3) . . ?
C52 C51 Ti1 73.36(16) . . ?
C50 C51 Ti1 73.36(16) . . ?
C52 C51 H51 126.4 . . ?
C50 C51 H51 126.4 . . ?
Ti1 C51 H51 118.9 . . ?
C53 C52 C51 108.4(3) . . ?
C53 C52 Ti1 74.12(17) . . ?
C51 C52 Ti1 71.62(16) . . ?
C53 C52 H52 125.8 . . ?
C51 C52 H52 125.8 . . ?
Ti1 C52 H52 120.2 . . ?
C52 C53 C49 108.0(3) . . ?
C52 C53 Ti1 71.89(17) . . ?
C49 C53 Ti1 72.62(16) . . ?
C52 C53 H53 126.0 . . ?
C49 C53 H53 126.0 . . ?
Ti1 C53 H53 121.2 . . ?
C58 C54 C55 108.2(3) . . ?
C58 C54 Ti1 72.83(17) . . ?
C55 C54 Ti1 71.68(16) . . ?
C58 C54 H54 125.9 . . ?
C55 C54 H54 125.9 . . ?
Ti1 C54 H54 121.3 . . ?
C56 C55 C54 108.3(3) . . ?
C56 C55 Ti1 71.43(16) . . ?
C54 C55 Ti1 73.94(16) . . ?
C56 C55 H55 125.8 . . ?
C54 C55 H55 125.8 . . ?
Ti1 C55 H55 120.5 . . ?
C55 C56 C57 107.5(3) . . ?
C55 C56 Ti1 73.89(15) . . ?
C57 C56 Ti1 73.34(16) . . ?
C55 C56 H56 126.2 . . ?
C57 C56 H56 126.2 . . ?
Ti1 C56 H56 118.5 . . ?
C58 C57 C56 107.5(3) . . ?
C58 C57 Ti1 73.85(17) . . ?
C56 C57 Ti1 71.44(16) . . ?
C58 C57 H57 126.2 . . ?
C56 C57 H57 126.2 . . ?
Ti1 C57 H57 120.3 . . ?
C54 C58 C57 108.4(3) . . ?
C54 C58 Ti1 73.35(17) . . ?
C57 C58 Ti1 71.59(17) . . ?
C54 C58 H58 125.8 . . ?
C57 C58 H58 125.8 . . ?
Ti1 C58 H58 121.0 . . ?
C61 C60 C65 119.9(4) . . ?
C61 C60 D60 120.0 . . ?
C65 C60 D60 120.0 . . ?
C60 C61 C62 119.8(4) . . ?
C60 C61 D61 120.1 . . ?
C62 C61 D61 120.1 . . ?
C61 C62 C63 119.8(3) . . ?
C61 C62 D62 120.1 . . ?
C63 C62 D62 120.1 . . ?
C64 C63 C62 120.0(4) . . ?
C64 C63 D63 120.0 . . ?
C62 C63 D63 120.0 . . ?
C63 C64 C65 120.3(4) . . ?
C63 C64 D64 119.9 . . ?
C65 C64 D64 119.9 . . ?
C64 C65 C60 120.2(4) . . ?
C64 C65 D65 119.9 . . ?
C60 C65 D65 119.9 . . ?

loop_
_geom_bond_atom_site_label_1
_geom_bond_atom_site_label_2
_geom_bond_distance
_geom_bond_site_symmetry_2
_geom_bond_publ_flag
As1 C1 2.004(2) . ?
As1 As2 2.4440(3) . ?
As1 Ti1 2.6581(5) . ?
As2 C25 2.004(2) . ?
As2 Ti1 2.6582(5) . ?
Ti1 C56 2.330(3) . ?
Ti1 C51 2.336(3) . ?
Ti1 C57 2.355(3) . ?
Ti1 C52 2.358(3) . ?
Ti1 C50 2.358(3) . ?
Ti1 C55 2.361(3) . ?
Ti1 C49 2.381(3) . ?
Ti1 C58 2.384(3) . ?
Ti1 C53 2.386(3) . ?
Ti1 C54 2.391(3) . ?
C1 C2 1.415(3) . ?
C1 C6 1.418(3) . ?
C2 C3 1.404(4) . ?
C2 C7 1.500(3) . ?
C3 C4 1.382(4) . ?
C3 H3 0.9500 . ?
C4 C5 1.385(4) . ?
C4 H4 0.9500 . ?
C5 C6 1.402(4) . ?
C5 H5 0.9500 . ?
C6 C16 1.507(3) . ?
C7 C8 1.406(4) . ?
C7 C12 1.409(3) . ?
C8 C9 1.394(4) . ?
C8 C13 1.510(4) . ?
C9 C10 1.386(4) . ?
C9 H9 0.9500 . ?
C10 C11 1.395(4) . ?
C10 C14 1.511(4) . ?
C11 C12 1.385(4) . ?
C11 H11 0.9500 . ?
C12 C15 1.515(4) . ?
C13 H13A 0.9800 . ?
C13 H13B 0.9800 . ?
C13 H13C 0.9800 . ?
C14 H14A 0.9800 . ?
C14 H14B 0.9800 . ?
C14 H14C 0.9800 . ?
C15 H15A 0.9800 . ?
C15 H15B 0.9800 . ?
C15 H15C 0.9800 . ?
C16 C21 1.406(4) . ?
C16 C17 1.412(4) . ?
C17 C18 1.398(3) . ?
C17 C22 1.504(4) . ?
C18 C19 1.387(4) . ?
C18 H18 0.9500 . ?
C19 C20 1.389(4) . ?
C19 C23 1.518(4) . ?
C20 C21 1.395(4) . ?
C20 H20 0.9500 . ?
C21 C24 1.511(4) . ?
C22 H22A 0.9800 . ?
C22 H22B 0.9800 . ?
C22 H22C 0.9800 . ?
C23 H23A 0.9800 . ?
C23 H23B 0.9800 . ?
C23 H23C 0.9800 . ?
C24 H24A 0.9800 . ?
C24 H24B 0.9800 . ?
C24 H24C 0.9800 . ?
C25 C30 1.410(3) . ?
C25 C26 1.421(3) . ?
C26 C27 1.397(3) . ?
C26 C31 1.510(3) . ?
C27 C28 1.376(4) . ?
C27 H27 0.9500 . ?
C28 C29 1.386(4) . ?
C28 H28 0.9500 . ?
C29 C30 1.399(3) . ?
C29 H29 0.9500 . ?
C30 C40 1.498(3) . ?
C31 C36 1.404(4) . ?
C31 C32 1.407(3) . ?
C32 C33 1.391(4) . ?
C32 C37 1.514(4) . ?
C33 C34 1.392(4) . ?
C33 H33 0.9500 . ?
C34 C35 1.387(4) . ?
C34 C38 1.515(4) . ?
C35 C36 1.395(4) . ?
C35 H35 0.9500 . ?
C36 C39 1.511(4) . ?
C37 H37A 0.9800 . ?
C37 H37B 0.9800 . ?
C37 H37C 0.9800 . ?
C38 H38A 0.9800 . ?
C38 H38B 0.9800 . ?
C38 H38C 0.9800 . ?
C39 H39A 0.9800 . ?
C39 H39B 0.9800 . ?
C39 H39C 0.9800 . ?
C40 C41 1.406(3) . ?
C40 C45 1.410(3) . ?
C41 C42 1.391(4) . ?
C41 C46 1.516(3) . ?
C42 C43 1.392(4) . ?
C42 H42 0.9500 . ?
C43 C44 1.388(4) . ?
C43 C47 1.508(4) . ?
C44 C45 1.395(4) . ?
C44 H44 0.9500 . ?
C45 C48 1.513(4) . ?
C46 H46A 0.9800 . ?
C46 H46B 0.9800 . ?
C46 H46C 0.9800 . ?
C47 H47A 0.9800 . ?
C47 H47B 0.9800 . ?
C47 H47C 0.9800 . ?
C48 H48A 0.9800 . ?
C48 H48B 0.9800 . ?
C48 H48C 0.9800 . ?
C49 C50 1.391(5) . ?
C49 C53 1.409(4) . ?
C49 H49 0.9500 . ?
C50 C51 1.413(4) . ?
C50 H50 0.9500 . ?
C51 C52 1.412(4) . ?
C51 H51 0.9500 . ?
C52 C53 1.387(5) . ?
C52 H52 0.9500 . ?
C53 H53 0.9500 . ?
C54 C58 1.389(5) . ?
C54 C55 1.405(4) . ?
C54 H54 0.9500 . ?
C55 C56 1.398(4) . ?
C55 H55 0.9500 . ?
C56 C57 1.417(5) . ?
C56 H56 0.9500 . ?
C57 C58 1.408(5) . ?
C57 H57 0.9500 . ?
C58 H58 0.9500 . ?
C60 C61 1.363(5) . ?
C60 C65 1.381(6) . ?
C60 D60 0.9500 . ?
C61 C62 1.382(6) . ?
C61 D61 0.9500 . ?
C62 C63 1.386(6) . ?
C62 D62 0.9500 . ?
C63 C64 1.355(5) . ?
C63 D63 0.9500 . ?
C64 C65 1.370(5) . ?
C64 D64 0.9500 . ?
C65 D65 0.9500 . ?

loop_
_geom_torsion_atom_site_label_1
_geom_torsion_atom_site_label_2
_geom_torsion_atom_site_label_3
_geom_torsion_atom_site_label_4
_geom_torsion
_geom_torsion_site_symmetry_1
_geom_torsion_site_symmetry_2
_geom_torsion_site_symmetry_3
_geom_torsion_site_symmetry_4
_geom_torsion_publ_flag
C6 C1 C2 C3 5.6(4) . . . . ?
As1 C1 C2 C3 -176.5(2) . . . . ?
C6 C1 C2 C7 -170.1(2) . . . . ?
As1 C1 C2 C7 7.8(4) . . . . ?
C1 C2 C3 C4 -0.9(4) . . . . ?
C7 C2 C3 C4 175.3(3) . . . . ?
C2 C3 C4 C5 -3.1(5) . . . . ?
C3 C4 C5 C6 2.1(4) . . . . ?
C4 C5 C6 C1 2.7(4) . . . . ?
C4 C5 C6 C16 -173.4(3) . . . . ?
C2 C1 C6 C5 -6.6(4) . . . . ?
As1 C1 C6 C5 175.1(2) . . . . ?
C2 C1 C6 C16 169.3(2) . . . . ?
As1 C1 C6 C16 -9.1(3) . . . . ?
C3 C2 C7 C8 61.6(3) . . . . ?
C1 C2 C7 C8 -122.5(3) . . . . ?
C3 C2 C7 C12 -110.9(3) . . . . ?
C1 C2 C7 C12 65.0(3) . . . . ?
C12 C7 C8 C9 -4.4(4) . . . . ?
C2 C7 C8 C9 -176.9(3) . . . . ?
C12 C7 C8 C13 171.6(3) . . . . ?
C2 C7 C8 C13 -0.8(4) . . . . ?
C7 C8 C9 C10 2.1(4) . . . . ?
C13 C8 C9 C10 -174.2(3) . . . . ?
C8 C9 C10 C11 1.1(5) . . . . ?
C8 C9 C10 C14 178.0(3) . . . . ?
C9 C10 C11 C12 -1.8(4) . . . . ?
C14 C10 C11 C12 -178.8(3) . . . . ?
C10 C11 C12 C7 -0.6(4) . . . . ?
C10 C11 C12 C15 175.8(3) . . . . ?
C8 C7 C12 C11 3.7(4) . . . . ?
C2 C7 C12 C11 176.4(2) . . . . ?
C8 C7 C12 C15 -172.7(2) . . . . ?
C2 C7 C12 C15 0.0(4) . . . . ?
C5 C6 C16 C21 101.5(3) . . . . ?
C1 C6 C16 C21 -74.5(3) . . . . ?
C5 C6 C16 C17 -73.6(3) . . . . ?
C1 C6 C16 C17 110.4(3) . . . . ?
C21 C16 C17 C18 1.1(4) . . . . ?
C6 C16 C17 C18 176.2(2) . . . . ?
C21 C16 C17 C22 -179.4(2) . . . . ?
C6 C16 C17 C22 -4.3(4) . . . . ?
C16 C17 C18 C19 -0.3(4) . . . . ?
C22 C17 C18 C19 -179.8(3) . . . . ?
C17 C18 C19 C20 0.1(4) . . . . ?
C17 C18 C19 C23 -177.0(3) . . . . ?
C18 C19 C20 C21 -0.9(4) . . . . ?
C23 C19 C20 C21 176.3(3) . . . . ?
C19 C20 C21 C16 1.7(4) . . . . ?
C19 C20 C21 C24 -178.8(3) . . . . ?
C17 C16 C21 C20 -1.8(4) . . . . ?
C6 C16 C21 C20 -177.0(2) . . . . ?
C17 C16 C21 C24 178.7(2) . . . . ?
C6 C16 C21 C24 3.5(4) . . . . ?
C30 C25 C26 C27 -5.9(3) . . . . ?
As2 C25 C26 C27 177.27(19) . . . . ?
C30 C25 C26 C31 171.3(2) . . . . ?
As2 C25 C26 C31 -5.6(3) . . . . ?
C25 C26 C27 C28 3.1(4) . . . . ?
C31 C26 C27 C28 -174.2(2) . . . . ?
C26 C27 C28 C29 1.0(4) . . . . ?
C27 C28 C29 C30 -2.4(4) . . . . ?
C28 C29 C30 C25 -0.5(4) . . . . ?
C28 C29 C30 C40 176.3(2) . . . . ?
C26 C25 C30 C29 4.5(3) . . . . ?
As2 C25 C30 C29 -179.38(19) . . . . ?
C26 C25 C30 C40 -171.9(2) . . . . ?
As2 C25 C30 C40 4.2(4) . . . . ?
C27 C26 C31 C36 -68.7(3) . . . . ?
C25 C26 C31 C36 114.1(3) . . . . ?
C27 C26 C31 C32 103.5(3) . . . . ?
C25 C26 C31 C32 -73.8(3) . . . . ?
C36 C31 C32 C33 -4.7(4) . . . . ?
C26 C31 C32 C33 -177.0(2) . . . . ?
C36 C31 C32 C37 174.4(2) . . . . ?
C26 C31 C32 C37 2.1(4) . . . . ?
C31 C32 C33 C34 2.1(4) . . . . ?
C37 C32 C33 C34 -177.0(3) . . . . ?
C32 C33 C34 C35 0.9(4) . . . . ?
C32 C33 C34 C38 -179.3(3) . . . . ?
C33 C34 C35 C36 -1.1(4) . . . . ?
C38 C34 C35 C36 179.1(3) . . . . ?
C34 C35 C36 C31 -1.6(4) . . . . ?
C34 C35 C36 C39 178.1(3) . . . . ?
C32 C31 C36 C35 4.4(4) . . . . ?
C26 C31 C36 C35 176.7(2) . . . . ?
C32 C31 C36 C39 -175.2(2) . . . . ?
C26 C31 C36 C39 -3.0(4) . . . . ?
C29 C30 C40 C41 -107.8(3) . . . . ?
C25 C30 C40 C41 68.7(3) . . . . ?
C29 C30 C40 C45 64.2(3) . . . . ?
C25 C30 C40 C45 -119.2(3) . . . . ?
C45 C40 C41 C42 4.0(4) . . . . ?
C30 C40 C41 C42 176.2(2) . . . . ?
C45 C40 C41 C46 -173.4(2) . . . . ?
C30 C40 C41 C46 -1.2(3) . . . . ?
C40 C41 C42 C43 0.2(4) . . . . ?
C46 C41 C42 C43 177.6(2) . . . . ?
C41 C42 C43 C44 -2.3(4) . . . . ?
C41 C42 C43 C47 178.6(2) . . . . ?
C42 C43 C44 C45 0.2(4) . . . . ?
C47 C43 C44 C45 179.3(2) . . . . ?
C43 C44 C45 C40 4.0(4) . . . . ?
C43 C44 C45 C48 -172.7(2) . . . . ?
C41 C40 C45 C44 -6.0(3) . . . . ?
C30 C40 C45 C44 -178.1(2) . . . . ?
C41 C40 C45 C48 170.6(2) . . . . ?
C30 C40 C45 C48 -1.5(4) . . . . ?
C53 C49 C50 C51 -0.5(3) . . . . ?
Ti1 C49 C50 C51 63.9(2) . . . . ?
C53 C49 C50 Ti1 -64.46(19) . . . . ?
C49 C50 C51 C52 0.7(3) . . . . ?
Ti1 C50 C51 C52 66.1(2) . . . . ?
C49 C50 C51 Ti1 -65.38(19) . . . . ?
C50 C51 C52 C53 -0.6(3) . . . . ?
Ti1 C51 C52 C53 65.5(2) . . . . ?
C50 C51 C52 Ti1 -66.07(19) . . . . ?
C51 C52 C53 C49 0.2(3) . . . . ?
Ti1 C52 C53 C49 64.11(19) . . . . ?
C51 C52 C53 Ti1 -63.9(2) . . . . ?
C50 C49 C53 C52 0.2(3) . . . . ?
Ti1 C49 C53 C52 -63.6(2) . . . . ?
C50 C49 C53 Ti1 63.82(19) . . . . ?
C58 C54 C55 C56 -0.5(3) . . . . ?
Ti1 C54 C55 C56 63.61(19) . . . . ?
C58 C54 C55 Ti1 -64.1(2) . . . . ?
C54 C55 C56 C57 0.9(3) . . . . ?
Ti1 C55 C56 C57 66.2(2) . . . . ?
C54 C55 C56 Ti1 -65.24(19) . . . . ?
C55 C56 C57 C58 -1.0(3) . . . . ?
Ti1 C56 C57 C58 65.6(2) . . . . ?
C55 C56 C57 Ti1 -66.53(19) . . . . ?
C55 C54 C58 C57 -0.1(3) . . . . ?
Ti1 C54 C58 C57 -63.5(2) . . . . ?
C55 C54 C58 Ti1 63.39(19) . . . . ?
C56 C57 C58 C54 0.7(3) . . . . ?
Ti1 C57 C58 C54 64.6(2) . . . . ?
C56 C57 C58 Ti1 -64.0(2) . . . . ?
C65 C60 C61 C62 0.8(7) . . . . ?
C60 C61 C62 C63 -0.3(6) . . . . ?
C61 C62 C63 C64 -0.8(6) . . . . ?
C62 C63 C64 C65 1.3(6) . . . . ?
C63 C64 C65 C60 -0.8(7) . . . . ?
C61 C60 C65 C64 -0.2(7) . . . . ?
